data_8103332
loop_
_publ_author_name
'Min-Dong Chen'
'Bo Xiao'
'Xuan Gong'

_publ_section_title
;
 Crystal structure of N-propynoyl-(5R)-5-phenylmorpholin-2-one, C13H11NO3
;
_journal_issue 2
_journal_name_full 'Zeitschrift f\"ur Kristallographie - New Crystal Structures'
_journal_page_first 103
_journal_volume 227
_journal_year 2012
_chemical_absolute_configuration ad
_chemical_formula_sum 'C13 H11 N O3'
_chemical_formula_weight 229.23
_space_group_IT_number 4
_symmetry_cell_setting monoclinic
_symmetry_space_group_name_Hall 'P 2yb'
_symmetry_space_group_name_H-M 'P 1 21 1'
_atom_sites_solution_hydrogens geom
_atom_sites_solution_primary direct
_atom_sites_solution_secondary difmap
_audit_creation_method SHELXL-97
_audit_update_record
;
2011-09-01 # Formatted by publCIF
;
_cell_angle_alpha 90.00
_cell_angle_beta 90.288(5)
_cell_angle_gamma 90.00
_cell_formula_units_Z 2
_cell_length_a 6.5367(4)
_cell_length_b 7.4475(5)
_cell_length_c 11.7459(7)
_cell_measurement_reflns_used 3265
_cell_measurement_temperature 296(2)
_cell_measurement_theta_max 28.9910
_cell_measurement_theta_min 3.1094
_cell_volume 571.81(6)
_computing_cell_refinement 'Bruker FRAMBO'
_computing_data_collection 'Bruker FRAMBO'
_computing_data_reduction 'Bruker SAINT'
_computing_molecular_graphics 'Bruker SHELXTL'
_computing_publication_material 'Bruker SHELXTL'
_computing_structure_refinement 'SHELXL-97 (Sheldrick, 1997)'
_computing_structure_solution 'SHELXS-97 (Sheldrick, 1990)'
_diffrn_ambient_temperature 296(2)
_diffrn_measured_fraction_theta_full 0.993
_diffrn_measured_fraction_theta_max 0.993
_diffrn_measurement_device_type 'multiwire proportional'
_diffrn_measurement_method 'phi and omega scans'
_diffrn_radiation_monochromator graphite
_diffrn_radiation_source 'fine-focus sealed tube'
_diffrn_radiation_type MoK\a
_diffrn_radiation_wavelength 0.71073
_diffrn_reflns_av_R_equivalents 0.0108
_diffrn_reflns_av_sigmaI/netI 0.0157
_diffrn_reflns_limit_h_max 7
_diffrn_reflns_limit_h_min -3
_diffrn_reflns_limit_k_max 8
_diffrn_reflns_limit_k_min -9
_diffrn_reflns_limit_l_max 14
_diffrn_reflns_limit_l_min -14
_diffrn_reflns_number 2853
_diffrn_reflns_theta_full 25.50
_diffrn_reflns_theta_max 25.50
_diffrn_reflns_theta_min 3.12
_diffrn_standards_decay_% 0
_diffrn_standards_interval_count 0
_diffrn_standards_interval_time 0
_diffrn_standards_number 0
_exptl_absorpt_coefficient_mu 0.096
_exptl_absorpt_correction_T_max 0.9839
_exptl_absorpt_correction_T_min 0.9746
_exptl_absorpt_correction_type multi-scan
_exptl_absorpt_process_details sadabs
_exptl_crystal_colour yellow
_exptl_crystal_density_diffrn 1.331
_exptl_crystal_density_method 'not measured'
_exptl_crystal_description block
_exptl_crystal_F_000 240
_exptl_crystal_size_max 0.27
_exptl_crystal_size_mid 0.19
_exptl_crystal_size_min 0.17
_refine_diff_density_max 0.120
_refine_diff_density_min -0.116
_refine_diff_density_rms 0.026
_refine_ls_extinction_method none
_refine_ls_goodness_of_fit_ref 1.028
_refine_ls_hydrogen_treatment constr
_refine_ls_matrix_type full
_refine_ls_number_parameters 154
_refine_ls_number_reflns 1959
_refine_ls_number_restraints 1
_refine_ls_restrained_S_all 1.028
_refine_ls_R_factor_all 0.0259
_refine_ls_R_factor_gt 0.0240
_refine_ls_shift/su_max 0.000
_refine_ls_shift/su_mean 0.000
_refine_ls_structure_factor_coef Fsqd
_refine_ls_weighting_details 'calc w=1/[\s^2^(Fo^2^)+(0.0350P)^2^+0.0769P] where P=(Fo^2^+2Fc^2^)/3'
_refine_ls_weighting_scheme calc
_refine_ls_wR_factor_gt 0.0592
_refine_ls_wR_factor_ref 0.0607
_reflns_number_gt 1867
_reflns_number_total 1959
_reflns_threshold_expression >2sigma(I)
_cod_data_source_file 1267-3672.cff
_cod_data_source_block a
_cod_depositor_comments
;
The following automatic conversions were performed:

'_symmetry_cell_setting' value 'Monoclinic' changed to 'monoclinic'
according to /home/saulius/struct/CIF-dictionaries/cif_core.dic
dictionary named 'cif_core.dic' version 2.4.1 from 2010-06-29.

Automatic conversion script
Id: cif_fix_values 1891 2012-01-12 08:04:46Z andrius 
;
_cod_original_sg_symbol_H-M P2(1)
_cod_database_code 8103332

loop_
_symmetry_equiv_pos_as_xyz
'x, y, z'
'-x, y+1/2, -z'

loop_
_atom_site_label
_atom_site_type_symbol
_atom_site_fract_x
_atom_site_fract_y
_atom_site_fract_z
_atom_site_U_iso_or_equiv
_atom_site_adp_type
_atom_site_occupancy
_atom_site_symmetry_multiplicity
_atom_site_calc_flag
_atom_site_refinement_flags
C1 C 0.25156(19) 0.60273(19) 0.15319(12) 0.0230(3) Uani 1 1 d .
C2 C 0.3859(2) 0.7076(2) 0.09014(13) 0.0320(3) Uani 1 1 d .
H2 H 0.4789 0.7819 0.1274 0.038 Uiso 1 1 calc R
C3 C 0.3820(3) 0.7022(2) -0.02743(14) 0.0394(4) Uani 1 1 d .
H3 H 0.4730 0.7723 -0.0688 0.047 Uiso 1 1 calc R
C4 C 0.2445(3) 0.5939(2) -0.08367(14) 0.0378(4) Uani 1 1 d .
H4 H 0.2408 0.5922 -0.1628 0.045 Uiso 1 1 calc R
C5 C 0.1126(2) 0.4885(3) -0.02255(14) 0.0387(4) Uani 1 1 d .
H5 H 0.0200 0.4146 -0.0604 0.046 Uiso 1 1 calc R
C6 C 0.1170(2) 0.4918(2) 0.09542(13) 0.0312(3) Uani 1 1 d .
H6 H 0.0284 0.4185 0.1362 0.037 Uiso 1 1 calc R
C7 C 0.22959(19) 0.80240(19) 0.32679(12) 0.0237(3) Uani 1 1 d .
H7A H 0.2532 0.8038 0.4084 0.028 Uiso 1 1 calc R
H7B H 0.3288 0.8818 0.2918 0.028 Uiso 1 1 calc R
C8 C 0.26009(19) 0.61361(19) 0.28228(12) 0.0213(3) Uani 1 1 d .
H8 H 0.3959 0.5729 0.3069 0.026 Uiso 1 1 calc R
C9 C -0.1032(2) 0.56442(19) 0.34346(13) 0.0243(3) Uani 1 1 d .
H9A H -0.1564 0.5372 0.4185 0.029 Uiso 1 1 calc R
H9B H -0.1844 0.4976 0.2886 0.029 Uiso 1 1 calc R
C10 C -0.13398(19) 0.7608(2) 0.32130(11) 0.0233(3) Uani 1 1 d .
C11 C 0.14570(19) 0.33870(19) 0.38555(11) 0.0220(3) Uani 1 1 d .
C12 C 0.3567(2) 0.27563(19) 0.38176(11) 0.0247(3) Uani 1 1 d .
C13 C 0.5219(2) 0.2102(2) 0.38298(13) 0.0300(3) Uani 1 1 d .
H13 H 0.6515 0.1588 0.3839 0.036 Uiso 1 1 calc R
N1 N 0.10737(16) 0.49947(16) 0.33795(9) 0.0214(2) Uani 1 1 d .
O1 O 0.02509(14) 0.86782(12) 0.30281(8) 0.0251(2) Uani 1 1 d .
O2 O -0.30424(14) 0.82130(15) 0.31719(9) 0.0339(3) Uani 1 1 d .
O3 O 0.01173(14) 0.24815(13) 0.43018(9) 0.0291(2) Uani 1 1 d .

loop_
_atom_site_aniso_label
_atom_site_aniso_U_11
_atom_site_aniso_U_22
_atom_site_aniso_U_33
_atom_site_aniso_U_23
_atom_site_aniso_U_13
_atom_site_aniso_U_12
C1 0.0188(6) 0.0217(7) 0.0286(7) -0.0025(6) 0.0047(5) 0.0039(5)
C2 0.0309(8) 0.0312(9) 0.0337(8) -0.0019(6) 0.0055(6) -0.0068(6)
C3 0.0442(9) 0.0396(10) 0.0345(9) 0.0031(7) 0.0143(7) -0.0044(8)
C4 0.0475(9) 0.0407(10) 0.0251(8) -0.0048(7) 0.0073(7) 0.0053(8)
C5 0.0418(9) 0.0406(10) 0.0338(9) -0.0132(7) 0.0016(7) -0.0046(8)
C6 0.0326(8) 0.0298(8) 0.0312(8) -0.0044(7) 0.0082(6) -0.0064(7)
C7 0.0185(6) 0.0244(8) 0.0281(7) -0.0015(6) -0.0011(5) -0.0020(5)
C8 0.0145(6) 0.0213(7) 0.0282(7) 0.0010(6) 0.0025(5) -0.0013(5)
C9 0.0153(6) 0.0271(8) 0.0306(8) -0.0020(6) 0.0024(5) -0.0008(5)
C10 0.0211(7) 0.0292(8) 0.0197(6) -0.0018(6) 0.0008(5) 0.0013(6)
C11 0.0220(6) 0.0221(8) 0.0218(6) -0.0041(6) 0.0009(5) -0.0012(5)
C12 0.0277(7) 0.0205(8) 0.0260(7) 0.0026(6) 0.0010(5) -0.0017(6)
C13 0.0261(7) 0.0280(8) 0.0360(8) 0.0013(6) -0.0003(6) 0.0024(6)
N1 0.0164(5) 0.0212(6) 0.0266(6) 0.0000(5) 0.0029(4) -0.0002(5)
O1 0.0211(5) 0.0222(6) 0.0321(5) -0.0004(4) 0.0019(4) 0.0025(4)
O2 0.0206(5) 0.0381(7) 0.0431(6) 0.0043(5) 0.0021(4) 0.0081(4)
O3 0.0252(5) 0.0277(6) 0.0343(6) 0.0051(4) 0.0043(4) -0.0043(4)

loop_
_atom_type_symbol
_atom_type_description
_atom_type_scat_dispersion_real
_atom_type_scat_dispersion_imag
_atom_type_scat_source
C C 0.0033 0.0016 'International Tables Vol C Tables 4.2.6.8 and 6.1.1.4'
H H 0.0000 0.0000 'International Tables Vol C Tables 4.2.6.8 and 6.1.1.4'
N N 0.0061 0.0033 'International Tables Vol C Tables 4.2.6.8 and 6.1.1.4'
O O 0.0106 0.0060 'International Tables Vol C Tables 4.2.6.8 and 6.1.1.4'

loop_
_geom_angle_atom_site_label_1
_geom_angle_atom_site_label_2
_geom_angle_atom_site_label_3
_geom_angle
C6 C1 C2 118.43(13)
C6 C1 C8 122.81(12)
C2 C1 C8 118.77(12)
C3 C2 C1 120.49(15)
C3 C2 H2 119.8
C1 C2 H2 119.8
C4 C3 C2 120.40(15)
C4 C3 H3 119.8
C2 C3 H3 119.8
C5 C4 C3 119.70(15)
C5 C4 H4 120.1
C3 C4 H4 120.1
C4 C5 C6 120.24(16)
C4 C5 H5 119.9
C6 C5 H5 119.9
C1 C6 C5 120.72(14)
C1 C6 H6 119.6
C5 C6 H6 119.6
O1 C7 C8 111.60(11)
O1 C7 H7A 109.3
C8 C7 H7A 109.3
O1 C7 H7B 109.3
C8 C7 H7B 109.3
H7A C7 H7B 108.0
N1 C8 C7 107.05(11)
N1 C8 C1 113.09(11)
C7 C8 C1 112.96(12)
N1 C8 H8 107.8
C7 C8 H8 107.8
C1 C8 H8 107.8
N1 C9 C10 116.17(11)
N1 C9 H9A 108.2
C10 C9 H9A 108.2
N1 C9 H9B 108.2
C10 C9 H9B 108.2
H9A C9 H9B 107.4
O2 C10 O1 119.59(13)
O2 C10 C9 119.77(13)
O1 C10 C9 120.62(11)
O3 C11 N1 122.41(12)
O3 C11 C12 120.94(12)
N1 C11 C12 116.65(11)
C13 C12 C11 173.98(15)
C12 C13 H13 180.0
C11 N1 C9 116.75(11)
C11 N1 C8 125.13(11)
C9 N1 C8 118.12(11)
C10 O1 C7 119.23(10)

loop_
_geom_bond_atom_site_label_1
_geom_bond_atom_site_label_2
_geom_bond_distance
C1 C6 1.383(2)
C1 C2 1.391(2)
C1 C8 1.5193(19)
C2 C3 1.382(2)
C2 H2 0.9300
C3 C4 1.374(2)
C3 H3 0.9300
C4 C5 1.371(2)
C4 H4 0.9300
C5 C6 1.386(2)
C5 H5 0.9300
C6 H6 0.9300
C7 O1 1.4491(15)
C7 C8 1.514(2)
C7 H7A 0.9700
C7 H7B 0.9700
C8 N1 1.4675(17)
C8 H8 0.9800
C9 N1 1.4608(16)
C9 C10 1.499(2)
C9 H9A 0.9700
C9 H9B 0.9700
C10 O2 1.2015(16)
C10 O1 1.3290(16)
C11 O3 1.2252(16)
C11 N1 1.3445(19)
C11 C12 1.4582(18)
C12 C13 1.184(2)
C13 H13 0.9300

loop_
_geom_torsion_atom_site_label_1
_geom_torsion_atom_site_label_2
_geom_torsion_atom_site_label_3
_geom_torsion_atom_site_label_4
_geom_torsion
C6 C1 C2 C3 0.9(2)
C8 C1 C2 C3 -179.62(15)
C1 C2 C3 C4 0.4(3)
C2 C3 C4 C5 -1.1(3)
C3 C4 C5 C6 0.4(3)
C2 C1 C6 C5 -1.6(2)
C8 C1 C6 C5 178.98(15)
C4 C5 C6 C1 0.9(3)
O1 C7 C8 N1 -59.17(14)
O1 C7 C8 C1 65.95(13)
C6 C1 C8 N1 -1.87(19)
C2 C1 C8 N1 178.68(12)
C6 C1 C8 C7 -123.65(14)
C2 C1 C8 C7 56.90(16)
N1 C9 C10 O2 175.22(11)
N1 C9 C10 O1 -2.79(18)
O3 C11 C12 C13 4.8(15)
N1 C11 C12 C13 -175.2(14)
O3 C11 N1 C9 1.08(18)
C12 C11 N1 C9 -178.92(12)
O3 C11 N1 C8 -179.39(12)
C12 C11 N1 C8 0.61(19)
C10 C9 N1 C11 163.20(12)
C10 C9 N1 C8 -16.37(17)
C7 C8 N1 C11 -133.63(13)
C1 C8 N1 C11 101.33(14)
C7 C8 N1 C9 45.90(15)
C1 C8 N1 C9 -79.15(15)
O2 C10 O1 C7 169.53(12)
C9 C10 O1 C7 -12.46(17)
C8 C7 O1 C10 44.77(15)
